data_7113402
loop_
_publ_author_name
'Wu, Chuan-De'
'Ngo, Helen L.'
'Lin, Wenbin'

_publ_section_title
;
 Luminescent homochiral silver(I) lamellar coordination networks built
 from helical chains.
;
_journal_issue 14
_journal_name_full 'Chemical communications (Cambridge, England)'
_journal_page_first 1588
_journal_page_last 1589
_journal_paper_doi 10.1039/b403609c
_journal_year 2004
_chemical_formula_sum 'C72 H56 Ag Cl N4 O8'
_chemical_formula_weight 1248.53
_chemical_name_systematic
;
?
;
_space_group_IT_number 5
_symmetry_cell_setting monoclinic
_symmetry_space_group_name_Hall 'C 2y'
_symmetry_space_group_name_H-M 'C 1 2 1'
_atom_sites_solution_hydrogens geom
_atom_sites_solution_primary direct
_atom_sites_solution_secondary difmap
_audit_creation_method SHELXL-97
_cell_angle_alpha 90.00
_cell_angle_beta 91.780(2)
_cell_angle_gamma 90.00
_cell_formula_units_Z 2
_cell_length_a 34.6314(9)
_cell_length_b 10.2182(2)
_cell_length_c 8.3801(2)
_cell_measurement_temperature 173(2)
_cell_measurement_theta_max 23.29
_cell_measurement_theta_min 3.99
_cell_volume 2964.04(12)
_computing_cell_refinement 'Siemens SMART & SAINT'
_computing_data_collection 'Siemens SMART'
_computing_data_reduction 'Siemens XPREP'
_computing_structure_refinement 'Siemens SHELXTL'
_computing_structure_solution 'Siemens SHELXTL'
_diffrn_ambient_temperature 173(2)
_diffrn_measured_fraction_theta_full 0.974
_diffrn_measured_fraction_theta_max 0.974
_diffrn_radiation_monochromator graphite
_diffrn_radiation_source 'fine-focus sealed tube'
_diffrn_radiation_type MoK\a
_diffrn_radiation_wavelength 0.71073
_diffrn_reflns_av_R_equivalents 0.0339
_diffrn_reflns_av_sigmaI/netI 0.0516
_diffrn_reflns_limit_h_max 31
_diffrn_reflns_limit_h_min -38
_diffrn_reflns_limit_k_max 11
_diffrn_reflns_limit_k_min -10
_diffrn_reflns_limit_l_max 9
_diffrn_reflns_limit_l_min -9
_diffrn_reflns_number 7711
_diffrn_reflns_theta_full 23.29
_diffrn_reflns_theta_max 23.29
_diffrn_reflns_theta_min 3.99
_diffrn_standards_decay_% none
_diffrn_standards_interval_count none
_diffrn_standards_interval_time none
_diffrn_standards_number none
_exptl_absorpt_coefficient_mu 0.448
_exptl_absorpt_correction_T_max 1.0000
_exptl_absorpt_correction_T_min 0.7060
_exptl_absorpt_correction_type empirical
_exptl_absorpt_process_details 'SADABS (Sheldrick, 1996)'
_exptl_crystal_colour Colorless
_exptl_crystal_density_diffrn 1.399
_exptl_crystal_density_method 'not measured'
_exptl_crystal_description Bloc
_exptl_crystal_F_000 1288
_exptl_crystal_size_max .70
_exptl_crystal_size_mid .50
_exptl_crystal_size_min .20
_refine_diff_density_max 0.840
_refine_diff_density_min -0.563
_refine_diff_density_rms 0.056
_refine_ls_abs_structure_details 'Flack H D (1983), Acta Cryst. A39, 876-881'
_refine_ls_abs_structure_Flack -0.07(4)
_refine_ls_extinction_method none
_refine_ls_goodness_of_fit_ref 1.031
_refine_ls_hydrogen_treatment mixed
_refine_ls_matrix_type full
_refine_ls_number_parameters 389
_refine_ls_number_reflns 4024
_refine_ls_number_restraints 4
_refine_ls_restrained_S_all 1.117
_refine_ls_R_factor_gt 0.0466
_refine_ls_shift/su_max 0.000
_refine_ls_shift/su_mean 0.000
_refine_ls_structure_factor_coef Fsqd
_refine_ls_weighting_details 'calc w=1/[\s^2^(Fo^2^)+(0.0479P)^2^+6.8762P] where P=(Fo^2^+2Fc^2^)/3'
_refine_ls_weighting_scheme calc
_refine_ls_wR_factor_gt 0.1068
_refine_ls_wR_factor_ref 0.1117
_reflns_number_gt 3620
_reflns_number_total 4024
_reflns_threshold_expression >2sigma(I)
_cod_data_source_file b403609c.txt
_cod_data_source_block data2
_cod_depositor_comments
;
The following automatic conversions were performed:

'_symmetry_cell_setting' value 'Monoclinic' changed to 'monoclinic'
according to
/usr/data/users/saulius/automatic-downloads/retrospective/RSC/lib/dictionaries/cif_core.dic
dictionary named 'cif_core.dic' version 2.4.2 from 2011-04-26.

Automatic conversion script
Id: cif_fix_values 2281 2013-09-26 08:29:07Z andrius 
;
_cod_original_sg_symbol_H-M C2
_cod_database_code 7113402
_refine_ls_r_factor_ref 0.0543

loop_
_symmetry_equiv_pos_as_xyz
'x, y, z'
'-x, y, -z'
'x+1/2, y+1/2, z'
'-x+1/2, y+1/2, -z'

loop_
_atom_site_label
_atom_site_type_symbol
_atom_site_fract_x
_atom_site_fract_y
_atom_site_fract_z
_atom_site_U_iso_or_equiv
_atom_site_adp_type
_atom_site_occupancy
_atom_site_symmetry_multiplicity
_atom_site_calc_flag
_atom_site_refinement_flags
Ag1 Ag 0.0000 0.86326(7) -1.0000 0.0533(3) Uani 1 2 d S
Cl1 Cl 0.0000 1.4758(3) -1.5000 0.0806(10) Uani 1 2 d S
O1 O 0.26464(12) 0.7124(4) -1.0464(5) 0.0499(11) Uani 1 1 d .
O2 O 0.33695(13) 0.4937(5) -0.8802(5) 0.0532(12) Uani 1 1 d .
O3 O 0.0272(2) 1.5586(8) -1.5745(10) 0.116(3) Uani 1 1 d .
O4 O -0.0195(2) 1.3961(5) -1.6149(8) 0.129(3) Uani 1 1 d .
N1 N 0.05529(13) 0.7310(5) -1.0496(6) 0.0441(13) Uani 1 1 d .
N2 N 0.47609(14) 0.4489(6) -0.2327(6) 0.0457(13) Uani 1 1 d .
C1 C 0.08912(18) 0.7736(7) -0.9898(8) 0.0510(17) Uani 1 1 d .
H1A H 0.0893 0.8497 -0.9246 0.061 Uiso 1 1 calc R
C2 C 0.12376(18) 0.7130(7) -1.0174(7) 0.0479(16) Uani 1 1 d .
H2A H 0.1470 0.7460 -0.9698 0.057 Uiso 1 1 calc R
C4 C 0.0887(2) 0.5632(8) -1.1827(11) 0.065(2) Uani 1 1 d .
H4A H 0.0875 0.4912 -1.2545 0.078 Uiso 1 1 calc R
C5 C 0.05558(19) 0.6292(7) -1.1433(8) 0.0529(18) Uani 1 1 d .
H5A H 0.0316 0.5987 -1.1871 0.063 Uiso 1 1 calc R
C3 C 0.1246(2) 0.6049(7) -1.1138(9) 0.0436(18) Uani 1 1 d .
C6 C 0.1611(2) 0.5385(7) -1.1560(7) 0.0540(18) Uani 1 1 d .
H6A H 0.1592 0.4519 -1.1966 0.065 Uiso 1 1 calc R
C7 C 0.19588(19) 0.5903(7) -1.1415(7) 0.0484(16) Uani 1 1 d .
H7A H 0.1970 0.6749 -1.0945 0.058 Uiso 1 1 calc R
C8 C 0.23291(18) 0.5358(6) -1.1878(7) 0.0420(15) Uani 1 1 d .
C9 C 0.23585(19) 0.4217(6) -1.2733(7) 0.0468(16) Uani 1 1 d .
H9A H 0.2129 0.3758 -1.3031 0.056 Uiso 1 1 calc R
C10 C 0.27176(15) 0.3697(10) -1.3187(5) 0.0456(14) Uani 1 1 d .
C11 C 0.2750(2) 0.2542(7) -1.4070(7) 0.0527(17) Uani 1 1 d .
H11A H 0.2522 0.2073 -1.4378 0.063 Uiso 1 1 calc R
C12 C 0.3098(2) 0.2081(7) -1.4495(8) 0.061(2) Uani 1 1 d .
H12A H 0.3113 0.1284 -1.5073 0.073 Uiso 1 1 calc R
C13 C 0.3438(2) 0.2780(8) -1.4081(8) 0.064(2) Uani 1 1 d .
H13A H 0.3680 0.2459 -1.4412 0.077 Uiso 1 1 calc R
C14 C 0.34251(19) 0.3903(8) -1.3219(6) 0.052(2) Uani 1 1 d .
H14A H 0.3657 0.4359 -1.2952 0.062 Uiso 1 1 calc R
C15 C 0.30616(18) 0.4402(6) -1.2711(6) 0.0439(15) Uani 1 1 d .
C16 C 0.30341(17) 0.5556(6) -1.1768(6) 0.0416(15) Uani 1 1 d .
C17 C 0.26754(18) 0.6009(6) -1.1406(6) 0.0436(16) Uani 1 1 d .
C18 C 0.2590(2) 0.8299(6) -1.1368(8) 0.064(2) Uani 1 1 d .
H18A H 0.2569 0.9044 -1.0639 0.095 Uiso 1 1 calc R
H18B H 0.2353 0.8226 -1.2029 0.095 Uiso 1 1 calc R
H18C H 0.2811 0.8433 -1.2056 0.095 Uiso 1 1 calc R
C19 C 0.3168(2) 0.5443(7) -0.7482(8) 0.0576(18) Uani 1 1 d .
H19A H 0.3049 0.4721 -0.6905 0.086 Uiso 1 1 calc R
H19B H 0.2967 0.6049 -0.7869 0.086 Uiso 1 1 calc R
H19C H 0.3349 0.5908 -0.6762 0.086 Uiso 1 1 calc R
C20 C 0.33879(17) 0.6234(6) -1.1137(7) 0.0420(15) Uani 1 1 d .
C21 C 0.35677(18) 0.7227(7) -1.2042(7) 0.0469(16) Uani 1 1 d .
C22 C 0.34260(19) 0.7618(8) -1.3578(7) 0.0562(18) Uani 1 1 d .
H22A H 0.3211 0.7177 -1.4057 0.067 Uiso 1 1 calc R
C23 C 0.35949(19) 0.8617(14) -1.4372(8) 0.074(2) Uani 1 1 d .
H23A H 0.3493 0.8864 -1.5394 0.089 Uiso 1 1 calc R
C24 C 0.3912(2) 0.9284(9) -1.3726(10) 0.077(2) Uani 1 1 d .
H24A H 0.4022 0.9997 -1.4280 0.093 Uiso 1 1 calc R
C25 C 0.4063(2) 0.8895(11) -1.2281(8) 0.074(3) Uani 1 1 d .
H25A H 0.4288 0.9321 -1.1863 0.089 Uiso 1 1 calc R
C26 C 0.38983(19) 0.7891(7) -1.1390(8) 0.0530(17) Uani 1 1 d .
C27 C 0.40543(19) 0.7435(9) -0.9900(8) 0.065(2) Uani 1 1 d .
H27A H 0.4286 0.7832 -0.9500 0.078 Uiso 1 1 calc R
C29 C 0.35497(19) 0.5887(7) -0.9674(7) 0.0483(17) Uani 1 1 d .
C28 C 0.3896(2) 0.6466(9) -0.8997(9) 0.057(2) Uani 1 1 d D
C30 C 0.4073(2) 0.5918(15) -0.7594(11) 0.119(5) Uani 1 1 d D
H30A H 0.3995 0.5031 -0.7499 0.142 Uiso 1 1 calc R
C31 C 0.4290(4) 0.619(2) -0.6474(13) 0.33(2) Uani 1 1 d D
H31A H 0.4389 0.7062 -0.6463 0.393 Uiso 1 1 calc R
C32 C 0.4413(3) 0.5401(18) -0.5209(11) 0.146(7) Uani 1 1 d D
C33 C 0.4538(4) 0.6190(14) -0.4033(15) 0.128(6) Uani 1 1 d .
H33A H 0.4505 0.7108 -0.4156 0.154 Uiso 1 1 calc R
C34 C 0.4713(2) 0.5732(8) -0.2663(9) 0.069(2) Uani 1 1 d .
H34A H 0.4805 0.6355 -0.1902 0.082 Uiso 1 1 calc R
C35 C 0.4459(2) 0.4060(13) -0.4863(8) 0.093(4) Uani 1 1 d .
H35A H 0.4367 0.3428 -0.5614 0.112 Uiso 1 1 calc R
C36 C 0.46357(15) 0.3647(12) -0.3442(6) 0.0578(15) Uani 1 1 d .
H36A H 0.4669 0.2736 -0.3259 0.069 Uiso 1 1 calc R

loop_
_atom_site_aniso_label
_atom_site_aniso_U_11
_atom_site_aniso_U_22
_atom_site_aniso_U_33
_atom_site_aniso_U_23
_atom_site_aniso_U_13
_atom_site_aniso_U_12
Ag1 0.0362(3) 0.0860(6) 0.0367(3) 0.000 -0.0137(3) 0.000
Cl1 0.095(2) 0.0440(17) 0.100(2) 0.000 -0.0462(19) 0.000
O1 0.048(3) 0.060(3) 0.041(2) -0.013(2) -0.0096(19) 0.019(2)
O2 0.060(3) 0.063(3) 0.036(2) 0.001(2) -0.008(2) 0.017(2)
O3 0.088(5) 0.109(6) 0.149(7) 0.020(5) -0.013(5) -0.003(4)
O4 0.206(7) 0.056(4) 0.117(4) 0.004(3) -0.105(5) -0.011(4)
N1 0.036(3) 0.055(3) 0.040(3) -0.003(3) -0.004(2) -0.002(2)
N2 0.041(3) 0.058(4) 0.038(3) 0.003(3) -0.008(2) 0.011(3)
C1 0.037(4) 0.066(4) 0.050(4) -0.015(3) -0.001(3) -0.006(3)
C2 0.036(4) 0.063(5) 0.044(4) -0.003(3) -0.003(3) -0.009(3)
C4 0.051(5) 0.063(5) 0.081(6) -0.027(4) 0.002(4) -0.010(4)
C5 0.041(4) 0.065(5) 0.052(4) -0.015(3) -0.009(3) -0.004(3)
C3 0.042(4) 0.049(4) 0.040(4) -0.008(3) -0.007(3) 0.002(3)
C6 0.052(4) 0.065(5) 0.045(4) -0.013(3) -0.004(3) 0.004(4)
C7 0.045(4) 0.057(4) 0.043(3) -0.004(3) -0.002(3) 0.015(3)
C8 0.044(4) 0.051(4) 0.031(3) -0.001(3) -0.006(3) 0.007(3)
C9 0.047(4) 0.059(4) 0.035(3) 0.002(3) -0.002(3) 0.004(3)
C10 0.051(3) 0.058(4) 0.028(2) -0.003(4) -0.007(2) 0.007(5)
C11 0.062(4) 0.055(4) 0.041(4) -0.007(3) -0.003(3) 0.013(4)
C12 0.079(6) 0.056(5) 0.048(4) -0.022(3) -0.007(4) 0.017(4)
C13 0.067(5) 0.084(6) 0.041(4) -0.009(4) 0.004(4) 0.035(4)
C14 0.051(4) 0.075(6) 0.029(3) -0.010(3) -0.001(2) 0.017(4)
C15 0.050(4) 0.053(4) 0.028(3) -0.002(3) -0.007(3) 0.019(3)
C16 0.044(4) 0.052(4) 0.028(3) 0.002(3) -0.004(3) 0.017(3)
C17 0.047(4) 0.055(4) 0.029(3) -0.005(3) -0.005(3) 0.015(3)
C18 0.085(5) 0.050(6) 0.054(4) -0.014(3) -0.013(3) 0.019(4)
C19 0.054(4) 0.070(5) 0.049(4) -0.008(4) -0.003(3) 0.005(4)
C20 0.038(3) 0.055(4) 0.032(3) -0.009(3) -0.009(3) 0.021(3)
C21 0.040(4) 0.065(4) 0.035(3) -0.011(3) -0.012(3) 0.014(3)
C22 0.048(4) 0.080(5) 0.039(4) 0.010(4) -0.011(3) 0.007(4)
C23 0.062(4) 0.102(6) 0.059(4) 0.026(6) -0.012(3) 0.015(7)
C24 0.062(5) 0.096(6) 0.074(5) 0.008(4) 0.001(4) -0.005(4)
C25 0.049(4) 0.112(9) 0.060(4) -0.012(5) -0.009(3) -0.010(5)
C26 0.042(4) 0.069(5) 0.048(4) -0.006(3) -0.002(3) 0.012(3)
C27 0.036(4) 0.122(7) 0.038(4) -0.017(4) -0.011(3) 0.012(4)
C29 0.043(4) 0.068(5) 0.034(3) -0.007(3) -0.003(3) 0.022(4)
C28 0.046(5) 0.091(6) 0.035(4) 0.000(4) -0.015(4) 0.020(4)
C30 0.036(5) 0.255(15) 0.065(6) -0.078(9) -0.007(4) 0.028(7)
C31 0.200(17) 0.70(5) 0.084(9) 0.126(18) 0.075(10) 0.32(3)
C32 0.095(8) 0.299(19) 0.045(5) 0.075(9) 0.032(5) 0.141(11)
C33 0.146(12) 0.154(12) 0.089(8) 0.085(9) 0.056(8) 0.101(10)
C34 0.064(5) 0.073(6) 0.070(5) 0.020(4) 0.022(4) 0.015(4)
C35 0.039(4) 0.207(14) 0.032(3) -0.016(5) -0.008(3) 0.033(6)
C36 0.045(3) 0.084(4) 0.044(3) 0.001(6) -0.004(3) 0.002(6)

loop_
_atom_type_symbol
_atom_type_description
_atom_type_scat_dispersion_real
_atom_type_scat_dispersion_imag
_atom_type_scat_source
C C 0.0033 0.0016 'International Tables Vol C Tables 4.2.6.8 and 6.1.1.4'
H H 0.0000 0.0000 'International Tables Vol C Tables 4.2.6.8 and 6.1.1.4'
N N 0.0061 0.0033 'International Tables Vol C Tables 4.2.6.8 and 6.1.1.4'
O O 0.0106 0.0060 'International Tables Vol C Tables 4.2.6.8 and 6.1.1.4'
Ag Ag -0.8971 1.1015 'International Tables Vol C Tables 4.2.6.8 and 6.1.1.4'
Cl Cl 0.1484 0.1585 'International Tables Vol C Tables 4.2.6.8 and 6.1.1.4'

loop_
_geom_angle_atom_site_label_1
_geom_angle_atom_site_label_2
_geom_angle_atom_site_label_3
_geom_angle
_geom_angle_site_symmetry_1
_geom_angle_site_symmetry_3
N2 Ag1 N2 134.6(3) 4_554 3_454
N2 Ag1 N1 109.96(17) 4_554 2_553
N2 Ag1 N1 95.43(18) 3_454 2_553
N2 Ag1 N1 95.43(18) 4_554 .
N2 Ag1 N1 109.96(17) 3_454 .
N1 Ag1 N1 111.2(3) 2_553 .
O4 Cl1 O4 109.8(5) 2_552 .
O4 Cl1 O3 109.3(4) 2_552 .
O4 Cl1 O3 110.6(5) . .
O4 Cl1 O3 110.6(5) 2_552 2_552
O4 Cl1 O3 109.3(4) . 2_552
O3 Cl1 O3 107.2(7) . 2_552
C17 O1 C18 113.4(4) . .
C29 O2 C19 113.4(5) . .
C5 N1 C1 117.6(6) . .
C5 N1 Ag1 125.2(4) . .
C1 N1 Ag1 116.7(4) . .
C34 N2 C36 116.0(7) . .
C34 N2 Ag1 126.8(5) . 3_546
C36 N2 Ag1 117.1(5) . 3_546
N1 C1 C2 123.4(6) . .
C3 C2 C1 119.8(6) . .
C5 C4 C3 118.7(7) . .
N1 C5 C4 123.8(6) . .
C2 C3 C4 116.6(7) . .
C2 C3 C6 122.9(6) . .
C4 C3 C6 120.4(7) . .
C7 C6 C3 125.2(7) . .
C6 C7 C8 129.0(7) . .
C9 C8 C17 117.9(6) . .
C9 C8 C7 122.8(6) . .
C17 C8 C7 119.3(6) . .
C8 C9 C10 122.6(6) . .
C11 C10 C9 122.9(6) . .
C11 C10 C15 119.4(6) . .
C9 C10 C15 117.7(7) . .
C12 C11 C10 121.2(7) . .
C11 C12 C13 120.2(6) . .
C14 C13 C12 121.1(7) . .
C13 C14 C15 120.1(7) . .
C16 C15 C14 122.2(6) . .
C16 C15 C10 120.0(6) . .
C14 C15 C10 117.8(6) . .
C17 C16 C15 118.7(6) . .
C17 C16 C20 120.4(5) . .
C15 C16 C20 120.9(5) . .
C16 C17 O1 119.0(5) . .
C16 C17 C8 123.0(6) . .
O1 C17 C8 117.9(5) . .
C29 C20 C21 119.0(6) . .
C29 C20 C16 120.2(6) . .
C21 C20 C16 120.8(5) . .
C22 C21 C20 122.6(6) . .
C22 C21 C26 117.6(7) . .
C20 C21 C26 119.7(5) . .
C23 C22 C21 120.8(7) . .
C22 C23 C24 121.6(6) . .
C25 C24 C23 118.7(8) . .
C24 C25 C26 122.4(7) . .
C25 C26 C27 123.9(7) . .
C25 C26 C21 118.7(6) . .
C27 C26 C21 117.3(7) . .
C28 C27 C26 124.9(7) . .
O2 C29 C20 118.4(6) . .
O2 C29 C28 117.8(6) . .
C20 C29 C28 123.8(7) . .
C27 C28 C30 124.7(9) . .
C27 C28 C29 115.0(6) . .
C30 C28 C29 119.8(9) . .
C31 C30 C28 141.8(18) . .
C30 C31 C32 128(2) . .
C33 C32 C31 107.2(16) . .
C33 C32 C35 113.8(7) . .
C31 C32 C35 139.0(17) . .
C32 C33 C34 122.7(11) . .
N2 C34 C33 124.3(10) . .
C36 C35 C32 121.1(10) . .
N2 C36 C35 122.0(10) . .

loop_
_geom_bond_atom_site_label_1
_geom_bond_atom_site_label_2
_geom_bond_distance
_geom_bond_site_symmetry_2
Ag1 N2 2.270(5) 4_554
Ag1 N2 2.270(5) 3_454
Ag1 N1 2.390(5) 2_553
Ag1 N1 2.390(5) .
Cl1 O4 1.417(5) 2_552
Cl1 O4 1.417(5) .
Cl1 O3 1.426(8) .
Cl1 O3 1.426(8) 2_552
O1 C17 1.391(7) .
O1 C18 1.430(8) .
O2 C29 1.376(8) .
O2 C19 1.424(8) .
N1 C5 1.304(8) .
N1 C1 1.333(8) .
N2 C34 1.311(9) .
N2 C36 1.333(10) .
N2 Ag1 2.270(5) 3_546
C1 C2 1.376(9) .
C2 C3 1.368(10) .
C4 C5 1.379(10) .
C4 C3 1.421(10) .
C3 C6 1.488(10) .
C6 C7 1.317(9) .
C7 C8 1.462(9) .
C8 C9 1.374(8) .
C8 C17 1.417(9) .
C9 C10 1.415(9) .
C10 C11 1.400(11) .
C10 C15 1.438(9) .
C11 C12 1.352(10) .
C12 C13 1.413(11) .
C13 C14 1.357(10) .
C14 C15 1.435(9) .
C15 C16 1.424(8) .
C16 C17 1.369(8) .
C16 C20 1.490(8) .
C20 C29 1.379(8) .
C20 C21 1.421(9) .
C21 C22 1.421(8) .
C21 C26 1.425(9) .
C22 C23 1.361(13) .
C23 C24 1.389(12) .
C24 C25 1.362(10) .
C25 C26 1.401(11) .
C26 C27 1.424(9) .
C27 C28 1.371(11) .
C29 C28 1.438(11) .
C28 C30 1.425(12) .
C30 C31 1.217(16) .
C31 C32 1.390(14) .
C32 C33 1.34(2) .
C32 C35 1.409(18) .
C33 C34 1.363(13) .
C35 C36 1.388(9) .
